data_7002910
loop_
_publ_author_name
'Liu, Hui'
'Tian, Jinlei'
'Kou, Yingying'
'Zhang, Jingyan'
'Feng, Li'
'Li, Dongdong'
'Gu, Wen'
'Liu, Xin'
'Liao, Daizheng'
'Cheng, Peng'
'Ribas, Joan'
'Yan, Shiping'

_publ_section_title
;
 Synthesis, structures and magnetic properties of polynuclear
 mixed-valence MnIIMnIII complexes containing
 3-(2-phenol)-5-(pyridin-2-yl)-1,2,4-triazole ligand
;
_journal_issue 47
_journal_name_full 'Dalton Transactions'
_journal_page_first 10511
_journal_page_last 10517
_journal_paper_doi 10.1039/b904553h
_journal_year 2009
_chemical_formula_sum 'C68 H76 Mn4 N18 O20'
_chemical_formula_weight 1685.23
_chemical_name_systematic
;
?
;
_space_group_IT_number 2
_symmetry_cell_setting triclinic
_symmetry_space_group_name_Hall '-P 1'
_symmetry_space_group_name_H-M 'P -1'
_atom_sites_solution_hydrogens geom
_atom_sites_solution_primary direct
_atom_sites_solution_secondary difmap
_audit_creation_method SHELXL-97
_cell_angle_alpha 94.98(3)
_cell_angle_beta 110.50(3)
_cell_angle_gamma 112.14(3)
_cell_formula_units_Z 2
_cell_length_a 14.473(3)
_cell_length_b 15.913(3)
_cell_length_c 18.590(4)
_cell_measurement_reflns_used 10050
_cell_measurement_temperature 113(2)
_cell_measurement_theta_max 32.726
_cell_measurement_theta_min 1.428
_cell_volume 3595(2)
_computing_cell_refinement crystalclear
_computing_data_collection crystalclear
_computing_data_reduction crystalclear
_computing_molecular_graphics 'Bruker SHELXTL'
_computing_publication_material 'Bruker SHELXTL'
_computing_structure_refinement 'SHELXL-97 (Sheldrick, 1997)'
_computing_structure_solution 'SHELXS-97 (Sheldrick, 1990)'
_diffrn_ambient_temperature 113(2)
_diffrn_measured_fraction_theta_full 0.994
_diffrn_measured_fraction_theta_max 0.994
_diffrn_measurement_device_type 'rigaku saturn'
_diffrn_measurement_method '\w scans'
_diffrn_radiation_monochromator confocal
_diffrn_radiation_source 'rotating anode'
_diffrn_radiation_type MoK\a
_diffrn_radiation_wavelength 0.71073
_diffrn_reflns_av_R_equivalents 0.0376
_diffrn_reflns_av_sigmaI/netI 0.0525
_diffrn_reflns_limit_h_max 17
_diffrn_reflns_limit_h_min -17
_diffrn_reflns_limit_k_max 16
_diffrn_reflns_limit_k_min -18
_diffrn_reflns_limit_l_max 22
_diffrn_reflns_limit_l_min -22
_diffrn_reflns_number 22147
_diffrn_reflns_theta_full 25.02
_diffrn_reflns_theta_max 25.02
_diffrn_reflns_theta_min 1.43
_exptl_absorpt_coefficient_mu 0.774
_exptl_absorpt_correction_T_max 0.9407
_exptl_absorpt_correction_T_min 0.9128
_exptl_absorpt_correction_type multi-scan
_exptl_absorpt_process_details crystalclear
_exptl_crystal_colour dark-green
_exptl_crystal_density_diffrn 1.557
_exptl_crystal_density_method 'not measured'
_exptl_crystal_description block
_exptl_crystal_F_000 1740
_exptl_crystal_size_max 0.12
_exptl_crystal_size_mid 0.10
_exptl_crystal_size_min 0.08
_refine_diff_density_max 1.055
_refine_diff_density_min -0.757
_refine_diff_density_rms 0.101
_refine_ls_extinction_method none
_refine_ls_goodness_of_fit_ref 1.071
_refine_ls_hydrogen_treatment constr
_refine_ls_matrix_type full
_refine_ls_number_parameters 1007
_refine_ls_number_reflns 12613
_refine_ls_number_restraints 26
_refine_ls_restrained_S_all 1.365
_refine_ls_R_factor_all 0.0479
_refine_ls_R_factor_gt 0.0409
_refine_ls_shift/su_max 0.001
_refine_ls_shift/su_mean 0.000
_refine_ls_structure_factor_coef Fsqd
_refine_ls_weighting_details 'calc w=1/[\s^2^(Fo^2^)+(0.0526P)^2^+2.9849P] where P=(Fo^2^+2Fc^2^)/3'
_refine_ls_weighting_scheme calc
_refine_ls_wR_factor_gt 0.1070
_refine_ls_wR_factor_ref 0.1143
_reflns_number_gt 11073
_reflns_number_total 12613
_reflns_threshold_expression >2sigma(I)
_cod_data_source_file b904553h.txt
_cod_data_source_block r71223d
_cod_depositor_comments
;
The following automatic conversions were performed:
'_symmetry_cell_setting' value 'Triclinic' changed to 'triclinic'
according to '/home/saulius/struct/CIF-dictionaries/cif_core.dic'
dictionary named 'cif_core.dic' version 2.4.1 from 2010-06-29.

Automatic conversion script
Id: cif_fix_enum 1527 2010-12-29 10:47:43Z saulius 
;
_cod_original_cell_volume 3594.1(12)
_cod_original_sg_symbol_H-M P-1
_cod_database_code 7002910

loop_
_symmetry_equiv_pos_as_xyz
'x, y, z'
'-x, -y, -z'

loop_
_atom_site_label
_atom_site_type_symbol
_atom_site_fract_x
_atom_site_fract_y
_atom_site_fract_z
_atom_site_U_iso_or_equiv
_atom_site_adp_type
_atom_site_occupancy
_atom_site_symmetry_multiplicity
_atom_site_calc_flag
_atom_site_refinement_flags
_atom_site_disorder_assembly
_atom_site_disorder_group
Mn1 Mn -0.01609(6) 0.73127(5) 0.99224(4) 0.01737(18) Uani 1 1 d . . .
Mn2 Mn 0.21383(6) 0.79748(4) 0.90382(4) 0.01377(18) Uani 1 1 d . . .
Mn3 Mn 0.35081(5) 0.82196(4) 0.64244(4) 0.01233(17) Uani 1 1 d . . .
Mn4 Mn 0.04393(5) 0.76061(4) 0.46147(4) 0.01235(17) Uani 1 1 d . . .
O1 O 0.2762(3) 0.7320(2) 0.86447(18) 0.0177(7) Uani 1 1 d . . .
O2 O 0.2422(3) 0.8817(2) 0.83911(18) 0.0168(7) Uani 1 1 d . . .
O3 O -0.1924(3) 0.6674(3) 0.9663(2) 0.0266(8) Uani 1 1 d D . .
H3A H -0.2195 0.7067 0.9488 0.040 Uiso 1 1 d RD . .
H3B H -0.2285 0.6131 0.9333 0.040 Uiso 1 1 d RD . .
O4 O 0.4019(3) 0.8880(2) 1.00467(19) 0.0216(7) Uani 1 1 d D . .
H4A H 0.4351 0.8564 1.0258 0.032 Uiso 1 1 d RD . .
H4B H 0.4213 0.9413 1.0342 0.032 Uiso 1 1 d RD . .
O5 O -0.0807(3) 0.7125(3) 0.8674(2) 0.0298(9) Uani 1 1 d . . .
O6 O 0.0467(3) 0.7185(2) 0.82329(19) 0.0198(7) Uani 1 1 d . . .
O7 O -0.0003(3) 0.7448(2) 0.55950(18) 0.0167(7) Uani 1 1 d . . .
O8 O -0.1600(3) 0.7222(2) 0.46651(18) 0.0186(7) Uani 1 1 d . . .
O9 O 0.4197(3) 0.7519(2) 0.69698(18) 0.0163(7) Uani 1 1 d . . .
O10 O 0.4520(3) 0.9256(2) 0.73043(18) 0.0156(7) Uani 1 1 d . . .
O11 O 0.2151(3) 0.7919(2) 0.68754(19) 0.0171(7) Uani 1 1 d D . .
H11A H 0.2410 0.8252 0.7324 0.026 Uiso 1 1 calc RD . .
H11B H 0.1498(19) 0.778(4) 0.6553(18) 0.041(19) Uiso 1 1 d D . .
O12 O 0.1015(3) 0.7770(2) 0.36093(19) 0.0206(7) Uani 1 1 d D . .
H12A H 0.131(5) 0.741(4) 0.359(4) 0.044(19) Uiso 1 1 d D . .
O13 O 0.4704(3) 0.8644(2) 0.58401(19) 0.0213(7) Uani 1 1 d . . .
O14 O 0.1975(3) 0.6709(3) 0.3452(2) 0.0338(9) Uani 1 1 d . . .
O15 O 0.6268(4) 0.8656(3) 0.8230(3) 0.0587(14) Uani 1 1 d D . .
H15A H 0.5688 0.8387 0.7809 0.088 Uiso 1 1 d RD . .
H15B H 0.6628 0.8167 0.8252 0.088 Uiso 1 1 d RD . .
O16 O 0.6630(3) 0.7543(2) 0.3791(2) 0.0242(8) Uani 1 1 d D . .
H16A H 0.6744 0.8107 0.3937 0.036 Uiso 1 1 d RD . .
H16B H 0.7126 0.7392 0.4046 0.036 Uiso 1 1 d RD . .
O17 O 0.6989(3) 0.4940(3) 0.8589(2) 0.0336(9) Uani 1 1 d . . .
H17A H 0.7299 0.4670 0.8859 0.050 Uiso 1 1 d RD . .
H17B H 0.6265 0.4533 0.8249 0.050 Uiso 1 1 d RD . .
O18 O 0.4796(3) 0.3602(3) 0.7731(3) 0.0435(11) Uani 1 1 d . . .
H18 H 0.4446 0.3226 0.7294 0.065 Uiso 1 1 calc R . .
O19 O 0.7471(4) 0.7944(3) 0.9145(3) 0.0503(12) Uani 1 1 d D . .
H19A H 0.8307 0.8004 0.9454 0.075 Uiso 1 1 d RD . .
H19B H 0.6874 0.7587 0.9426 0.075 Uiso 1 1 d RD . .
O20 O 0.4857(3) 0.0638(2) 0.1014(2) 0.0235(7) Uani 1 1 d D . .
H20A H 0.5182 0.0696 0.1513 0.035 Uiso 1 1 d RD . .
H20B H 0.5275 0.0909 0.0796 0.035 Uiso 1 1 d RD . .
N1 N -0.0169(3) 0.6265(3) 1.0730(2) 0.0195(8) Uani 1 1 d . . .
N2 N 0.1160(3) 0.6891(3) 1.0029(2) 0.0163(8) Uani 1 1 d . . .
N3 N 0.1920(3) 0.7083(3) 0.9717(2) 0.0155(8) Uani 1 1 d . . .
N4 N 0.2086(3) 0.6036(3) 1.0413(2) 0.0184(8) Uani 1 1 d . . .
N5 N -0.0104(3) 0.8582(3) 1.0748(2) 0.0199(9) Uani 1 1 d . . .
N6 N 0.1157(3) 0.8659(3) 1.0002(2) 0.0179(8) Uani 1 1 d . . .
N7 N 0.1785(3) 0.8871(3) 0.9581(2) 0.0156(8) Uani 1 1 d . . .
N8 N 0.1854(3) 1.0203(3) 1.0122(2) 0.0170(8) Uani 1 1 d D . .
H8A H 0.1727 1.0708 1.0210 0.020 Uiso 1 1 d RD . .
N9 N -0.0609(3) 0.6112(3) 0.3899(2) 0.0149(8) Uani 1 1 d . . .
N10 N 0.1458(3) 0.6867(2) 0.5026(2) 0.0134(8) Uani 1 1 d . . .
N11 N 0.2471(3) 0.7038(2) 0.5573(2) 0.0131(8) Uani 1 1 d . . .
N12 N 0.1642(3) 0.5535(2) 0.4902(2) 0.0146(8) Uani 1 1 d . . .
H12 H 0.1506 0.4962 0.4735 0.018 Uiso 1 1 calc R . .
N13 N 0.0101(3) 0.8835(3) 0.4292(2) 0.0151(8) Uani 1 1 d . . .
N14 N 0.1966(3) 0.8894(2) 0.5341(2) 0.0132(8) Uani 1 1 d . . .
N15 N 0.2973(3) 0.9124(2) 0.5917(2) 0.0131(8) Uani 1 1 d . . .
N16 N 0.2891(3) 1.0464(2) 0.5709(2) 0.0138(8) Uani 1 1 d . . .
N17 N 0.6539(3) 0.9576(3) 0.6328(3) 0.0271(10) Uani 1 1 d . . .
N18 N 0.3435(4) 0.6384(3) 0.3966(3) 0.0247(9) Uani 1 1 d . . .
C1 C -0.0877(4) 0.5958(3) 1.1059(3) 0.0245(11) Uani 1 1 d . . .
H1 H -0.1417 0.6168 1.0964 0.029 Uiso 1 1 calc R . .
C2 C -0.0841(5) 0.5335(3) 1.1540(3) 0.0270(12) Uani 1 1 d . . .
H2 H -0.1336 0.5150 1.1772 0.032 Uiso 1 1 calc R . .
C3 C -0.0070(5) 0.5000(3) 1.1666(3) 0.0269(12) Uani 1 1 d . . .
H3 H -0.0035 0.4582 1.1983 0.032 Uiso 1 1 calc R . .
C4 C 0.0659(4) 0.5294(3) 1.1315(3) 0.0249(11) Uani 1 1 d . . .
H4 H 0.1190 0.5075 1.1391 0.030 Uiso 1 1 calc R . .
C5 C 0.0582(4) 0.5919(3) 1.0849(3) 0.0186(10) Uani 1 1 d . . .
C6 C 0.1300(4) 0.6272(3) 1.0440(3) 0.0178(10) Uani 1 1 d . . .
C7 C 0.2451(4) 0.6554(3) 0.9943(3) 0.0161(9) Uani 1 1 d . . .
C8 C 0.3265(4) 0.6520(3) 0.9665(3) 0.0175(10) Uani 1 1 d . . .
C9 C 0.3910(4) 0.6063(3) 0.9992(3) 0.0227(11) Uani 1 1 d . . .
H9 H 0.3825 0.5787 1.0399 0.027 Uiso 1 1 calc R . .
C10 C 0.4664(4) 0.6013(3) 0.9725(3) 0.0260(11) Uani 1 1 d . . .
H10 H 0.5084 0.5706 0.9952 0.031 Uiso 1 1 calc R . .
C11 C 0.4799(4) 0.6423(3) 0.9114(3) 0.0234(11) Uani 1 1 d . . .
H11 H 0.5314 0.6395 0.8936 0.028 Uiso 1 1 calc R . .
C12 C 0.4166(4) 0.6871(3) 0.8773(3) 0.0188(10) Uani 1 1 d . . .
H12B H 0.4263 0.7144 0.8367 0.023 Uiso 1 1 calc R . .
C13 C 0.3381(4) 0.6919(3) 0.9030(3) 0.0165(9) Uani 1 1 d . . .
C14 C -0.0712(4) 0.8511(4) 1.1162(3) 0.0226(11) Uani 1 1 d . . .
H14 H -0.1201 0.7916 1.1138 0.027 Uiso 1 1 calc R . .
C15 C -0.0651(4) 0.9275(4) 1.1624(3) 0.0235(11) Uani 1 1 d . . .
H15 H -0.1079 0.9193 1.1910 0.028 Uiso 1 1 calc R . .
C16 C 0.0058(4) 1.0165(4) 1.1653(3) 0.0250(11) Uani 1 1 d . . .
H16 H 0.0109 1.0691 1.1956 0.030 Uiso 1 1 calc R . .
C17 C 0.0691(4) 1.0265(4) 1.1227(3) 0.0215(10) Uani 1 1 d . . .
H17 H 0.1171 1.0856 1.1235 0.026 Uiso 1 1 calc R . .
C18 C 0.0594(4) 0.9458(3) 1.0784(3) 0.0178(10) Uani 1 1 d . . .
C19 C 0.1222(4) 0.9469(3) 1.0311(3) 0.0161(9) Uani 1 1 d . . .
C20 C 0.2188(4) 0.9799(3) 0.9658(3) 0.0156(9) Uani 1 1 d . . .
C21 C 0.2812(4) 1.0274(3) 0.9229(3) 0.0154(9) Uani 1 1 d . . .
C22 C 0.3323(4) 1.1255(3) 0.9404(3) 0.0209(10) Uani 1 1 d . . .
H22 H 0.3327 1.1601 0.9836 0.025 Uiso 1 1 calc R . .
C23 C 0.3822(4) 1.1725(3) 0.8952(3) 0.0229(11) Uani 1 1 d . . .
H23 H 0.4164 1.2376 0.9082 0.027 Uiso 1 1 calc R . .
C24 C 0.3805(4) 1.1210(3) 0.8301(3) 0.0219(10) Uani 1 1 d . . .
H24 H 0.4117 1.1518 0.7983 0.026 Uiso 1 1 calc R . .
C25 C 0.3326(4) 1.0241(3) 0.8123(3) 0.0177(10) Uani 1 1 d . . .
H25 H 0.3324 0.9905 0.7687 0.021 Uiso 1 1 calc R . .
C26 C 0.2843(4) 0.9756(3) 0.8589(3) 0.0147(9) Uani 1 1 d . . .
C27 C -0.0447(4) 0.7150(3) 0.8148(3) 0.0185(10) Uani 1 1 d . . .
C28 C -0.1194(4) 0.7120(3) 0.7332(3) 0.0166(9) Uani 1 1 d . . .
C29 C -0.2243(4) 0.7045(3) 0.7162(3) 0.0220(10) Uani 1 1 d . . .
H29 H -0.2501 0.7013 0.7556 0.026 Uiso 1 1 calc R . .
C30 C -0.2901(4) 0.7019(4) 0.6403(3) 0.0243(11) Uani 1 1 d . . .
H30 H -0.3603 0.6965 0.6289 0.029 Uiso 1 1 calc R . .
C31 C -0.2524(4) 0.7074(3) 0.5811(3) 0.0202(10) Uani 1 1 d . . .
H31 H -0.2973 0.7053 0.5303 0.024 Uiso 1 1 calc R . .
C32 C -0.1469(4) 0.7159(3) 0.5976(3) 0.0147(9) Uani 1 1 d . . .
C33 C -0.0820(4) 0.7173(3) 0.6735(3) 0.0162(9) Uani 1 1 d . . .
H33 H -0.0122 0.7219 0.6846 0.019 Uiso 1 1 calc R . .
C34 C -0.1012(4) 0.7271(3) 0.5361(3) 0.0148(9) Uani 1 1 d . . .
C35 C -0.1647(4) 0.5758(3) 0.3357(3) 0.0171(10) Uani 1 1 d . . .
H35 H -0.1996 0.6149 0.3276 0.021 Uiso 1 1 calc R . .
C36 C -0.2224(4) 0.4836(3) 0.2911(3) 0.0174(10) Uani 1 1 d . . .
H36 H -0.2941 0.4615 0.2535 0.021 Uiso 1 1 calc R . .
C37 C -0.1709(4) 0.4250(3) 0.3037(3) 0.0181(10) Uani 1 1 d . . .
H37 H -0.2074 0.3629 0.2743 0.022 Uiso 1 1 calc R . .
C38 C -0.0643(4) 0.4602(3) 0.3607(3) 0.0171(10) Uani 1 1 d . . .
H38 H -0.0286 0.4218 0.3710 0.021 Uiso 1 1 calc R . .
C39 C -0.0116(4) 0.5537(3) 0.4023(3) 0.0152(9) Uani 1 1 d . . .
C40 C 0.1001(4) 0.5965(3) 0.4644(3) 0.0138(9) Uani 1 1 d . . .
C41 C 0.2542(4) 0.6210(3) 0.5483(3) 0.0134(9) Uani 1 1 d . . .
C42 C 0.3466(4) 0.6068(3) 0.5991(3) 0.0139(9) Uani 1 1 d . . .
C43 C 0.3522(4) 0.5227(3) 0.5787(3) 0.0176(10) Uani 1 1 d . . .
H43 H 0.3008 0.4797 0.5306 0.021 Uiso 1 1 calc R . .
C44 C 0.4326(4) 0.5021(3) 0.6287(3) 0.0218(10) Uani 1 1 d . . .
H44 H 0.4355 0.4459 0.6146 0.026 Uiso 1 1 calc R . .
C45 C 0.5088(4) 0.5666(3) 0.7001(3) 0.0213(10) Uani 1 1 d . . .
H45 H 0.5631 0.5533 0.7343 0.026 Uiso 1 1 calc R . .
C46 C 0.5056(4) 0.6506(3) 0.7216(3) 0.0174(9) Uani 1 1 d . . .
H46 H 0.5582 0.6933 0.7695 0.021 Uiso 1 1 calc R . .
C47 C 0.4234(4) 0.6719(3) 0.6715(3) 0.0144(9) Uani 1 1 d . . .
C48 C -0.0839(4) 0.8766(3) 0.3746(3) 0.0165(9) Uani 1 1 d . . .
H48 H -0.1433 0.8178 0.3516 0.020 Uiso 1 1 calc R . .
C49 C -0.0966(4) 0.9533(3) 0.3508(3) 0.0179(10) Uani 1 1 d . . .
H49 H -0.1630 0.9463 0.3128 0.021 Uiso 1 1 calc R . .
C50 C -0.0076(4) 1.0408(3) 0.3851(3) 0.0210(10) Uani 1 1 d . . .
H50 H -0.0133 1.0934 0.3701 0.025 Uiso 1 1 calc R . .
C51 C 0.0896(4) 1.0490(3) 0.4418(3) 0.0185(10) Uani 1 1 d . . .
H51 H 0.1499 1.1073 0.4655 0.022 Uiso 1 1 calc R . .
C52 C 0.0962(4) 0.9694(3) 0.4630(3) 0.0145(9) Uani 1 1 d . . .
C53 C 0.1952(4) 0.9703(3) 0.5230(3) 0.0136(9) Uani 1 1 d . . .
C54 C 0.3509(4) 1.0071(3) 0.6133(3) 0.0145(9) Uani 1 1 d . . .
C55 C 0.4615(4) 1.0595(3) 0.6758(3) 0.0145(9) Uani 1 1 d . . .
C56 C 0.5221(4) 1.1551(3) 0.6832(3) 0.0197(10) Uani 1 1 d . . .
H56 H 0.4922 1.1841 0.6465 0.024 Uiso 1 1 calc R . .
C57 C 0.6250(4) 1.2069(3) 0.7437(3) 0.0235(11) Uani 1 1 d . . .
H57 H 0.6636 1.2703 0.7483 0.028 Uiso 1 1 calc R . .
C58 C 0.6702(4) 1.1629(3) 0.7978(3) 0.0243(11) Uani 1 1 d . . .
H58 H 0.7396 1.1973 0.8388 0.029 Uiso 1 1 calc R . .
C59 C 0.6132(4) 1.0688(3) 0.7916(3) 0.0199(10) Uani 1 1 d . . .
H59 H 0.6450 1.0403 0.8278 0.024 Uiso 1 1 calc R . .
C60 C 0.5078(4) 1.0158(3) 0.7311(3) 0.0150(9) Uani 1 1 d . . .
C61 C 0.0372(5) 0.7739(4) 0.2820(3) 0.0307(12) Uani 1 1 d . . .
H61A H -0.0330 0.7206 0.2624 0.046 Uiso 1 1 calc R . .
H61B H 0.0739 0.7688 0.2488 0.046 Uiso 1 1 calc R . .
H61C H 0.0272 0.8302 0.2813 0.046 Uiso 1 1 calc R . .
C62 C 0.5678(4) 0.8849(4) 0.6286(3) 0.0234(11) Uani 1 1 d . . .
H62 H 0.5801 0.8456 0.6612 0.028 Uiso 1 1 calc R . .
C63 C 0.6412(5) 1.0253(4) 0.5873(4) 0.0412(15) Uani 1 1 d . . .
H63A H 0.5829 0.9930 0.5354 0.062 Uiso 1 1 calc R . .
H63B H 0.7083 1.0597 0.5823 0.062 Uiso 1 1 calc R . .
H63C H 0.6241 1.0679 0.6139 0.062 Uiso 1 1 calc R . .
C64 C 0.7626(5) 0.9779(5) 0.6915(4) 0.0460(16) Uani 1 1 d . . .
H64A H 0.7904 1.0353 0.7303 0.069 Uiso 1 1 calc R . .
H64B H 0.8110 0.9842 0.6657 0.069 Uiso 1 1 calc R . .
H64C H 0.7581 0.9277 0.7172 0.069 Uiso 1 1 calc R . .
C65 C 0.2924(5) 0.6926(4) 0.3929(3) 0.0264(12) Uani 1 1 d . . .
H65 H 0.3308 0.7512 0.4287 0.032 Uiso 1 1 calc R . .
C66 C 0.4557(4) 0.6695(4) 0.4521(3) 0.0319(12) Uani 1 1 d . . .
H66A H 0.5012 0.6772 0.4237 0.048 Uiso 1 1 calc R . .
H66B H 0.4608 0.6237 0.4818 0.048 Uiso 1 1 calc R . .
H66C H 0.4798 0.7283 0.4878 0.048 Uiso 1 1 calc R . .
C67 C 0.2872(5) 0.5443(4) 0.3445(4) 0.0416(15) Uani 1 1 d . . .
H67A H 0.2097 0.5255 0.3215 0.062 Uiso 1 1 calc R . .
H67B H 0.3027 0.5014 0.3745 0.062 Uiso 1 1 calc R . .
H67C H 0.3123 0.5439 0.3030 0.062 Uiso 1 1 calc R . .
C68 C 0.4081(5) 0.3841(5) 0.7966(4) 0.0427(15) Uani 1 1 d . . .
H68A H 0.4463 0.4194 0.8511 0.064 Uiso 1 1 calc R . .
H68B H 0.3464 0.3280 0.7909 0.064 Uiso 1 1 calc R . .
H68C H 0.3829 0.4212 0.7638 0.064 Uiso 1 1 calc R . .

loop_
_atom_site_aniso_label
_atom_site_aniso_U_11
_atom_site_aniso_U_22
_atom_site_aniso_U_33
_atom_site_aniso_U_23
_atom_site_aniso_U_13
_atom_site_aniso_U_12
Mn1 0.0180(4) 0.0194(4) 0.0136(4) 0.0051(3) 0.0076(3) 0.0059(3)
Mn2 0.0173(4) 0.0123(3) 0.0133(4) 0.0047(3) 0.0074(3) 0.0068(3)
Mn3 0.0119(4) 0.0104(3) 0.0124(3) 0.0013(3) 0.0031(3) 0.0047(3)
Mn4 0.0126(4) 0.0105(3) 0.0122(3) 0.0022(3) 0.0039(3) 0.0046(3)
O1 0.0227(19) 0.0194(16) 0.0144(16) 0.0060(13) 0.0071(14) 0.0127(14)
O2 0.0236(19) 0.0122(15) 0.0158(16) 0.0047(13) 0.0090(14) 0.0079(14)
O3 0.022(2) 0.0310(19) 0.0229(19) 0.0057(15) 0.0103(16) 0.0071(16)
O4 0.0219(19) 0.0191(16) 0.0188(17) 0.0033(14) 0.0034(15) 0.0088(15)
O5 0.021(2) 0.048(2) 0.0160(18) 0.0103(16) 0.0089(16) 0.0095(17)
O6 0.0182(19) 0.0202(17) 0.0171(17) 0.0055(13) 0.0039(15) 0.0073(14)
O7 0.0141(18) 0.0195(16) 0.0166(16) 0.0039(13) 0.0072(14) 0.0068(14)
O8 0.0215(18) 0.0190(16) 0.0165(17) 0.0056(13) 0.0078(15) 0.0101(14)
O9 0.0186(18) 0.0140(15) 0.0147(16) 0.0009(13) 0.0030(14) 0.0096(14)
O10 0.0172(17) 0.0124(15) 0.0125(16) 0.0018(12) 0.0036(14) 0.0045(13)
O11 0.0156(19) 0.0184(16) 0.0149(16) 0.0026(13) 0.0053(15) 0.0061(14)
O12 0.024(2) 0.0248(18) 0.0157(17) 0.0071(14) 0.0090(15) 0.0125(16)
O13 0.0165(19) 0.0271(18) 0.0185(17) 0.0020(14) 0.0075(15) 0.0082(15)
O14 0.036(2) 0.045(2) 0.035(2) 0.0142(18) 0.020(2) 0.026(2)
O15 0.066(3) 0.040(3) 0.046(3) 0.002(2) -0.003(3) 0.026(2)
O16 0.0200(19) 0.0178(17) 0.0292(19) 0.0032(14) 0.0031(16) 0.0097(15)
O17 0.032(2) 0.030(2) 0.036(2) 0.0191(17) 0.0085(18) 0.0142(18)
O18 0.038(3) 0.039(2) 0.036(2) -0.0054(19) -0.004(2) 0.019(2)
O19 0.059(3) 0.036(2) 0.055(3) 0.006(2) 0.027(3) 0.017(2)
O20 0.0225(19) 0.0262(18) 0.0190(18) 0.0062(14) 0.0078(16) 0.0084(15)
N1 0.022(2) 0.0161(19) 0.0131(19) 0.0019(15) 0.0067(18) 0.0020(17)
N2 0.017(2) 0.0147(18) 0.0135(19) 0.0036(15) 0.0065(17) 0.0030(16)
N3 0.016(2) 0.0146(18) 0.0142(19) 0.0048(15) 0.0065(17) 0.0049(16)
N4 0.022(2) 0.0136(18) 0.015(2) 0.0036(15) 0.0054(18) 0.0049(17)
N5 0.018(2) 0.025(2) 0.017(2) 0.0073(17) 0.0075(18) 0.0095(18)
N6 0.021(2) 0.019(2) 0.017(2) 0.0059(16) 0.0113(18) 0.0094(17)
N7 0.018(2) 0.0157(19) 0.0149(19) 0.0054(15) 0.0088(17) 0.0063(16)
N8 0.020(2) 0.0164(19) 0.018(2) 0.0033(16) 0.0082(18) 0.0108(17)
N9 0.012(2) 0.0153(18) 0.0150(19) 0.0021(15) 0.0047(17) 0.0053(16)
N10 0.012(2) 0.0130(18) 0.0125(19) 0.0020(15) 0.0030(16) 0.0043(16)
N11 0.013(2) 0.0133(18) 0.0138(19) 0.0042(15) 0.0048(16) 0.0063(16)
N12 0.017(2) 0.0096(17) 0.0156(19) 0.0015(15) 0.0061(17) 0.0057(16)
N13 0.015(2) 0.0160(19) 0.0158(19) 0.0046(15) 0.0068(17) 0.0074(16)
N14 0.013(2) 0.0128(18) 0.0130(19) 0.0032(15) 0.0055(16) 0.0051(16)
N15 0.011(2) 0.0131(18) 0.0120(18) 0.0022(15) 0.0026(16) 0.0043(15)
N16 0.013(2) 0.0117(18) 0.0140(19) 0.0024(15) 0.0044(16) 0.0040(16)
N17 0.014(2) 0.034(2) 0.027(2) 0.0012(19) 0.0081(19) 0.0054(19)
N18 0.029(3) 0.027(2) 0.025(2) 0.0066(18) 0.014(2) 0.016(2)
C1 0.026(3) 0.023(2) 0.019(3) 0.002(2) 0.010(2) 0.004(2)
C2 0.036(3) 0.016(2) 0.019(3) 0.001(2) 0.015(2) -0.001(2)
C3 0.039(3) 0.016(2) 0.020(3) 0.006(2) 0.015(2) 0.004(2)
C4 0.034(3) 0.015(2) 0.018(3) 0.0048(19) 0.009(2) 0.006(2)
C5 0.020(3) 0.013(2) 0.012(2) 0.0000(18) 0.003(2) 0.001(2)
C6 0.020(3) 0.013(2) 0.010(2) -0.0001(17) 0.002(2) 0.0018(19)
C7 0.019(3) 0.010(2) 0.014(2) 0.0034(17) 0.004(2) 0.0035(19)
C8 0.018(3) 0.011(2) 0.016(2) 0.0005(18) 0.003(2) 0.0043(19)
C9 0.028(3) 0.016(2) 0.023(3) 0.009(2) 0.008(2) 0.010(2)
C10 0.031(3) 0.024(3) 0.026(3) 0.008(2) 0.009(2) 0.018(2)
C11 0.027(3) 0.023(2) 0.023(3) 0.004(2) 0.010(2) 0.015(2)
C12 0.022(3) 0.015(2) 0.016(2) 0.0008(18) 0.006(2) 0.007(2)
C13 0.019(3) 0.010(2) 0.013(2) -0.0014(17) 0.001(2) 0.0052(19)
C14 0.022(3) 0.032(3) 0.016(2) 0.010(2) 0.009(2) 0.012(2)
C15 0.022(3) 0.040(3) 0.016(2) 0.009(2) 0.009(2) 0.019(2)
C16 0.025(3) 0.034(3) 0.018(3) 0.003(2) 0.009(2) 0.016(2)
C17 0.020(3) 0.025(3) 0.016(2) 0.003(2) 0.005(2) 0.010(2)
C18 0.019(3) 0.024(2) 0.011(2) 0.0054(19) 0.004(2) 0.013(2)
C19 0.013(2) 0.019(2) 0.014(2) 0.0042(18) 0.003(2) 0.0068(19)
C20 0.012(2) 0.017(2) 0.014(2) 0.0029(18) 0.0017(19) 0.0062(19)
C21 0.012(2) 0.016(2) 0.016(2) 0.0045(18) 0.002(2) 0.0071(19)
C22 0.020(3) 0.019(2) 0.023(3) 0.002(2) 0.009(2) 0.008(2)
C23 0.024(3) 0.013(2) 0.033(3) 0.007(2) 0.014(2) 0.007(2)
C24 0.023(3) 0.020(2) 0.028(3) 0.012(2) 0.014(2) 0.010(2)
C25 0.019(3) 0.019(2) 0.019(2) 0.0078(19) 0.010(2) 0.010(2)
C26 0.013(2) 0.014(2) 0.016(2) 0.0035(18) 0.0021(19) 0.0068(18)
C27 0.016(3) 0.017(2) 0.017(2) 0.0042(19) 0.006(2) 0.003(2)
C28 0.015(2) 0.014(2) 0.018(2) 0.0028(18) 0.006(2) 0.0047(19)
C29 0.023(3) 0.029(3) 0.019(3) 0.008(2) 0.014(2) 0.012(2)
C30 0.016(3) 0.035(3) 0.025(3) 0.009(2) 0.010(2) 0.013(2)
C31 0.020(3) 0.024(2) 0.016(2) 0.007(2) 0.006(2) 0.010(2)
C32 0.016(2) 0.012(2) 0.017(2) 0.0037(18) 0.008(2) 0.0058(19)
C33 0.014(2) 0.013(2) 0.020(2) 0.0030(18) 0.006(2) 0.0047(19)
C34 0.021(3) 0.009(2) 0.017(2) 0.0044(17) 0.009(2) 0.0081(19)
C35 0.015(3) 0.021(2) 0.015(2) 0.0034(19) 0.005(2) 0.008(2)
C36 0.014(2) 0.019(2) 0.012(2) 0.0013(18) 0.004(2) 0.0020(19)
C37 0.023(3) 0.012(2) 0.016(2) 0.0019(18) 0.009(2) 0.004(2)
C38 0.019(3) 0.015(2) 0.016(2) 0.0037(18) 0.006(2) 0.007(2)
C39 0.017(2) 0.013(2) 0.014(2) 0.0044(18) 0.008(2) 0.0044(19)
C40 0.014(2) 0.014(2) 0.012(2) 0.0021(17) 0.0062(19) 0.0044(19)
C41 0.016(2) 0.014(2) 0.014(2) 0.0047(18) 0.009(2) 0.0070(19)
C42 0.013(2) 0.014(2) 0.016(2) 0.0057(18) 0.008(2) 0.0061(19)
C43 0.020(3) 0.015(2) 0.017(2) 0.0031(18) 0.008(2) 0.009(2)
C44 0.023(3) 0.018(2) 0.029(3) 0.006(2) 0.011(2) 0.013(2)
C45 0.019(3) 0.022(2) 0.027(3) 0.011(2) 0.009(2) 0.012(2)
C46 0.013(2) 0.019(2) 0.018(2) 0.0050(19) 0.005(2) 0.0057(19)
C47 0.017(2) 0.013(2) 0.018(2) 0.0068(18) 0.011(2) 0.0073(19)
C48 0.014(2) 0.019(2) 0.016(2) 0.0031(18) 0.005(2) 0.0067(19)
C49 0.020(3) 0.024(2) 0.014(2) 0.0056(19) 0.007(2) 0.014(2)
C50 0.028(3) 0.019(2) 0.020(2) 0.005(2) 0.008(2) 0.015(2)
C51 0.022(3) 0.014(2) 0.018(2) 0.0039(19) 0.007(2) 0.008(2)
C52 0.018(3) 0.015(2) 0.014(2) 0.0027(18) 0.010(2) 0.0084(19)
C53 0.014(2) 0.012(2) 0.015(2) 0.0025(17) 0.007(2) 0.0051(19)
C54 0.017(2) 0.013(2) 0.015(2) 0.0035(18) 0.009(2) 0.0060(19)
C55 0.013(2) 0.014(2) 0.015(2) 0.0008(18) 0.006(2) 0.0032(19)
C56 0.020(3) 0.018(2) 0.019(2) 0.0058(19) 0.007(2) 0.006(2)
C57 0.020(3) 0.016(2) 0.022(3) 0.001(2) 0.006(2) -0.001(2)
C58 0.017(3) 0.022(2) 0.020(3) 0.000(2) 0.003(2) 0.001(2)
C59 0.018(3) 0.021(2) 0.016(2) 0.0038(19) 0.003(2) 0.007(2)
C60 0.018(2) 0.013(2) 0.013(2) 0.0005(17) 0.008(2) 0.0050(19)
C61 0.039(3) 0.039(3) 0.017(3) 0.007(2) 0.011(2) 0.020(3)
C62 0.022(3) 0.028(3) 0.024(3) 0.006(2) 0.012(2) 0.013(2)
C63 0.034(4) 0.040(3) 0.058(4) 0.021(3) 0.029(3) 0.014(3)
C64 0.019(3) 0.066(4) 0.039(4) 0.002(3) 0.007(3) 0.010(3)
C65 0.032(3) 0.032(3) 0.026(3) 0.010(2) 0.021(3) 0.015(2)
C66 0.028(3) 0.039(3) 0.032(3) 0.009(2) 0.013(3) 0.016(3)
C67 0.044(4) 0.037(3) 0.039(3) -0.002(3) 0.008(3) 0.023(3)
C68 0.048(4) 0.046(4) 0.037(3) 0.013(3) 0.013(3) 0.028(3)

loop_
_atom_type_symbol
_atom_type_description
_atom_type_scat_dispersion_real
_atom_type_scat_dispersion_imag
_atom_type_scat_source
C C 0.0033 0.0016 'International Tables Vol C Tables 4.2.6.8 and 6.1.1.4'
H H 0.0000 0.0000 'International Tables Vol C Tables 4.2.6.8 and 6.1.1.4'
N N 0.0061 0.0033 'International Tables Vol C Tables 4.2.6.8 and 6.1.1.4'
O O 0.0106 0.0060 'International Tables Vol C Tables 4.2.6.8 and 6.1.1.4'
Mn Mn 0.3368 0.7283 'International Tables Vol C Tables 4.2.6.8 and 6.1.1.4'

loop_
_geom_angle_atom_site_label_1
_geom_angle_atom_site_label_2
_geom_angle_atom_site_label_3
_geom_angle
_geom_angle_site_symmetry_1
_geom_angle_site_symmetry_3
_geom_angle_publ_flag
O5 Mn1 N2 97.11(14) . . ?
O5 Mn1 O3 81.21(14) . . ?
N2 Mn1 O3 139.70(14) . . ?
O5 Mn1 N6 87.11(15) . . ?
N2 Mn1 N6 79.21(14) . . ?
O3 Mn1 N6 140.29(14) . . ?
O5 Mn1 N1 132.96(15) . . ?
N2 Mn1 N1 70.70(14) . . ?
O3 Mn1 N1 81.17(14) . . ?
N6 Mn1 N1 131.34(15) . . ?
O5 Mn1 N5 119.68(15) . . ?
N2 Mn1 N5 128.93(15) . . ?
O3 Mn1 N5 83.71(14) . . ?
N6 Mn1 N5 69.50(14) . . ?
N1 Mn1 N5 101.19(13) . . ?
O1 Mn2 O2 89.66(13) . . ?
O1 Mn2 N3 87.36(14) . . ?
O2 Mn2 N3 176.59(15) . . ?
O1 Mn2 N7 168.33(16) . . ?
O2 Mn2 N7 86.99(14) . . ?
N3 Mn2 N7 95.61(15) . . ?
O1 Mn2 O6 99.66(14) . . ?
O2 Mn2 O6 93.13(13) . . ?
N3 Mn2 O6 89.02(15) . . ?
N7 Mn2 O6 91.69(15) . . ?
O1 Mn2 O4 83.32(13) . . ?
O2 Mn2 O4 89.96(13) . . ?
N3 Mn2 O4 88.04(14) . . ?
N7 Mn2 O4 85.50(14) . . ?
O6 Mn2 O4 175.71(12) . . ?
O10 Mn3 O9 86.84(13) . . ?
O10 Mn3 N11 173.87(14) . . ?
O9 Mn3 N11 87.47(14) . . ?
O10 Mn3 N15 86.38(14) . . ?
O9 Mn3 N15 172.14(15) . . ?
N11 Mn3 N15 99.45(15) . . ?
O10 Mn3 O13 89.38(13) . . ?
O9 Mn3 O13 90.69(13) . . ?
N11 Mn3 O13 92.97(14) . . ?
N15 Mn3 O13 85.25(14) . . ?
O10 Mn3 O11 92.18(13) . . ?
O9 Mn3 O11 99.14(13) . . ?
N11 Mn3 O11 86.48(14) . . ?
N15 Mn3 O11 85.10(13) . . ?
O13 Mn3 O11 170.11(12) . . ?
O7 Mn4 N10 89.60(13) . . ?
O7 Mn4 N14 92.04(13) . . ?
N10 Mn4 N14 84.92(14) . . ?
O7 Mn4 N9 96.63(13) . . ?
N10 Mn4 N9 74.62(14) . . ?
N14 Mn4 N9 157.66(14) . . ?
O7 Mn4 N13 101.79(13) . . ?
N10 Mn4 N13 155.67(14) . . ?
N14 Mn4 N13 73.37(14) . . ?
N9 Mn4 N13 124.34(14) . . ?
O7 Mn4 O12 176.36(12) . . ?
N10 Mn4 O12 87.13(13) . . ?
N14 Mn4 O12 86.09(13) . . ?
N9 Mn4 O12 84.04(13) . . ?
N13 Mn4 O12 80.68(13) . . ?
C13 O1 Mn2 128.4(3) . . ?
C26 O2 Mn2 128.5(3) . . ?
Mn1 O3 H3A 108.4 . . ?
Mn1 O3 H3B 113.4 . . ?
H3A O3 H3B 111.2 . . ?
Mn2 O4 H4A 116.2 . . ?
Mn2 O4 H4B 121.0 . . ?
H4A O4 H4B 115.5 . . ?
C27 O5 Mn1 136.4(3) . . ?
C27 O6 Mn2 137.9(3) . . ?
C34 O7 Mn4 108.8(3) . . ?
C47 O9 Mn3 132.0(3) . . ?
C60 O10 Mn3 128.8(3) . . ?
Mn3 O11 H11A 109.5 . . ?
Mn3 O11 H11B 120(3) . . ?
H11A O11 H11B 120.3 . . ?
C61 O12 Mn4 125.8(3) . . ?
C61 O12 H12A 108(4) . . ?
Mn4 O12 H12A 109(4) . . ?
C62 O13 Mn3 115.0(3) . . ?
H15A O15 H15B 102.4 . . ?
H16A O16 H16B 117.0 . . ?
H17A O17 H17B 111.6 . . ?
C68 O18 H18 109.5 . . ?
H19A O19 H19B 114.6 . . ?
H20A O20 H20B 115.2 . . ?
C1 N1 C5 117.5(4) . . ?
C1 N1 Mn1 125.1(3) . . ?
C5 N1 Mn1 117.3(3) . . ?
C6 N2 N3 104.7(4) . . ?
C6 N2 Mn1 120.7(3) . . ?
N3 N2 Mn1 134.6(3) . . ?
C7 N3 N2 107.3(3) . . ?
C7 N3 Mn2 128.0(3) . . ?
N2 N3 Mn2 124.7(3) . . ?
C6 N4 C7 102.4(4) . . ?
C14 N5 C18 117.3(4) . . ?
C14 N5 Mn1 126.2(3) . . ?
C18 N5 Mn1 116.5(3) . . ?
C19 N6 N7 105.1(4) . . ?
C19 N6 Mn1 121.1(3) . . ?
N7 N6 Mn1 130.8(3) . . ?
C20 N7 N6 107.3(4) . . ?
C20 N7 Mn2 126.7(3) . . ?
N6 N7 Mn2 125.7(3) . . ?
C19 N8 C20 102.9(4) . . ?
C19 N8 H8A 111.6 . . ?
C20 N8 H8A 141.4 . . ?
C35 N9 C39 118.1(4) . . ?
C35 N9 Mn4 126.4(3) . . ?
C39 N9 Mn4 115.5(3) . . ?
C40 N10 N11 105.3(3) . . ?
C40 N10 Mn4 115.1(3) . . ?
N11 N10 Mn4 139.6(3) . . ?
C41 N11 N10 105.8(3) . . ?
C41 N11 Mn3 128.1(3) . . ?
N10 N11 Mn3 125.5(3) . . ?
C41 N12 C40 103.0(4) . . ?
C41 N12 H12 128.5 . . ?
C40 N12 H12 128.5 . . ?
C48 N13 C52 118.3(4) . . ?
C48 N13 Mn4 125.2(3) . . ?
C52 N13 Mn4 116.2(3) . . ?
C53 N14 N15 105.6(3) . . ?
C53 N14 Mn4 116.5(3) . . ?
N15 N14 Mn4 137.9(3) . . ?
C54 N15 N14 106.7(4) . . ?
C54 N15 Mn3 126.9(3) . . ?
N14 N15 Mn3 126.2(3) . . ?
C54 N16 C53 102.2(4) . . ?
C62 N17 C63 120.8(5) . . ?
C62 N17 C64 119.8(5) . . ?
C63 N17 C64 118.9(5) . . ?
C65 N18 C66 121.7(5) . . ?
C65 N18 C67 120.7(5) . . ?
C66 N18 C67 117.6(4) . . ?
N1 C1 C2 122.8(5) . . ?
N1 C1 H1 118.6 . . ?
C2 C1 H1 118.6 . . ?
C3 C2 C1 119.2(5) . . ?
C3 C2 H2 120.4 . . ?
C1 C2 H2 120.4 . . ?
C2 C3 C4 119.0(5) . . ?
C2 C3 H3 120.5 . . ?
C4 C3 H3 120.5 . . ?
C5 C4 C3 118.8(5) . . ?
C5 C4 H4 120.6 . . ?
C3 C4 H4 120.6 . . ?
N1 C5 C4 122.7(5) . . ?
N1 C5 C6 113.6(4) . . ?
C4 C5 C6 123.7(5) . . ?
N2 C6 N4 114.3(4) . . ?
N2 C6 C5 117.7(4) . . ?
N4 C6 C5 128.0(4) . . ?
N3 C7 N4 111.3(4) . . ?
N3 C7 C8 122.6(4) . . ?
N4 C7 C8 126.0(4) . . ?
C9 C8 C13 118.8(4) . . ?
C9 C8 C7 121.2(4) . . ?
C13 C8 C7 120.0(4) . . ?
C10 C9 C8 121.6(4) . . ?
C10 C9 H9 119.2 . . ?
C8 C9 H9 119.2 . . ?
C9 C10 C11 119.8(5) . . ?
C9 C10 H10 120.1 . . ?
C11 C10 H10 120.1 . . ?
C12 C11 C10 120.0(5) . . ?
C12 C11 H11 120.0 . . ?
C10 C11 H11 120.0 . . ?
C11 C12 C13 121.0(4) . . ?
C11 C12 H12B 119.5 . . ?
C13 C12 H12B 119.5 . . ?
O1 C13 C12 117.6(4) . . ?
O1 C13 C8 123.7(4) . . ?
C12 C13 C8 118.7(4) . . ?
N5 C14 C15 123.5(5) . . ?
N5 C14 H14 118.2 . . ?
C15 C14 H14 118.2 . . ?
C14 C15 C16 118.7(5) . . ?
C14 C15 H15 120.6 . . ?
C16 C15 H15 120.6 . . ?
C17 C16 C15 119.3(5) . . ?
C17 C16 H16 120.3 . . ?
C15 C16 H16 120.3 . . ?
C16 C17 C18 118.4(5) . . ?
C16 C17 H17 120.8 . . ?
C18 C17 H17 120.8 . . ?
N5 C18 C17 122.7(4) . . ?
N5 C18 C19 113.6(4) . . ?
C17 C18 C19 123.7(4) . . ?
N6 C19 N8 113.6(4) . . ?
N6 C19 C18 117.5(4) . . ?
N8 C19 C18 128.8(4) . . ?
N7 C20 N8 111.1(4) . . ?
N7 C20 C21 123.2(4) . . ?
N8 C20 C21 125.5(4) . . ?
C22 C21 C26 118.7(4) . . ?
C22 C21 C20 120.5(4) . . ?
C26 C21 C20 120.6(4) . . ?
C23 C22 C21 121.8(4) . . ?
C23 C22 H22 119.1 . . ?
C21 C22 H22 119.1 . . ?
C22 C23 C24 119.1(4) . . ?
C22 C23 H23 120.4 . . ?
C24 C23 H23 120.4 . . ?
C25 C24 C23 120.3(4) . . ?
C25 C24 H24 119.8 . . ?
C23 C24 H24 119.8 . . ?
C24 C25 C26 121.2(4) . . ?
C24 C25 H25 119.4 . . ?
C26 C25 H25 119.4 . . ?
O2 C26 C25 117.7(4) . . ?
O2 C26 C21 123.6(4) . . ?
C25 C26 C21 118.8(4) . . ?
O6 C27 O5 126.4(4) . . ?
O6 C27 C28 116.8(4) . . ?
O5 C27 C28 116.7(4) . . ?
C33 C28 C29 119.3(4) . . ?
C33 C28 C27 118.9(4) . . ?
C29 C28 C27 121.8(4) . . ?
C30 C29 C28 119.8(4) . . ?
C30 C29 H29 120.1 . . ?
C28 C29 H29 120.1 . . ?
C31 C30 C29 120.6(5) . . ?
C31 C30 H30 119.7 . . ?
C29 C30 H30 119.7 . . ?
C30 C31 C32 120.1(4) . . ?
C30 C31 H31 119.9 . . ?
C32 C31 H31 119.9 . . ?
C33 C32 C31 118.9(4) . . ?
C33 C32 C34 119.5(4) . . ?
C31 C32 C34 121.5(4) . . ?
C32 C33 C28 121.3(4) . . ?
C32 C33 H33 119.4 . . ?
C28 C33 H33 119.4 . . ?
O8 C34 O7 122.9(4) . . ?
O8 C34 C32 120.4(4) . . ?
O7 C34 C32 116.6(4) . . ?
N9 C35 C36 123.0(4) . . ?
N9 C35 H35 118.5 . . ?
C36 C35 H35 118.5 . . ?
C35 C36 C37 118.6(4) . . ?
C35 C36 H36 120.7 . . ?
C37 C36 H36 120.7 . . ?
C36 C37 C38 119.1(4) . . ?
C36 C37 H37 120.5 . . ?
C38 C37 H37 120.5 . . ?
C37 C38 C39 118.8(4) . . ?
C37 C38 H38 120.6 . . ?
C39 C38 H38 120.6 . . ?
N9 C39 C38 122.4(4) . . ?
N9 C39 C40 115.0(4) . . ?
C38 C39 C40 122.6(4) . . ?
N10 C40 N12 113.8(4) . . ?
N10 C40 C39 119.7(4) . . ?
N12 C40 C39 126.5(4) . . ?
N12 C41 N11 112.1(4) . . ?
N12 C41 C42 124.0(4) . . ?
N11 C41 C42 123.8(4) . . ?
C43 C42 C47 119.9(4) . . ?
C43 C42 C41 119.1(4) . . ?
C47 C42 C41 120.7(4) . . ?
C44 C43 C42 121.3(4) . . ?
C44 C43 H43 119.4 . . ?
C42 C43 H43 119.4 . . ?
C43 C44 C45 118.9(4) . . ?
C43 C44 H44 120.6 . . ?
C45 C44 H44 120.6 . . ?
C46 C45 C44 121.1(4) . . ?
C46 C45 H45 119.5 . . ?
C44 C45 H45 119.5 . . ?
C45 C46 C47 120.6(4) . . ?
C45 C46 H46 119.7 . . ?
C47 C46 H46 119.7 . . ?
O9 C47 C42 123.3(4) . . ?
O9 C47 C46 118.4(4) . . ?
C42 C47 C46 118.2(4) . . ?
N13 C48 C49 122.9(4) . . ?
N13 C48 H48 118.5 . . ?
C49 C48 H48 118.5 . . ?
C50 C49 C48 118.2(4) . . ?
C50 C49 H49 120.9 . . ?
C48 C49 H49 120.9 . . ?
C51 C50 C49 119.5(4) . . ?
C51 C50 H50 120.3 . . ?
C49 C50 H50 120.3 . . ?
C50 C51 C52 119.1(4) . . ?
C50 C51 H51 120.4 . . ?
C52 C51 H51 120.4 . . ?
N13 C52 C51 121.9(4) . . ?
N13 C52 C53 114.5(4) . . ?
C51 C52 C53 123.7(4) . . ?
N14 C53 N16 113.7(4) . . ?
N14 C53 C52 119.1(4) . . ?
N16 C53 C52 127.2(4) . . ?
N16 C54 N15 111.8(4) . . ?
N16 C54 C55 124.8(4) . . ?
N15 C54 C55 123.4(4) . . ?
C56 C55 C60 119.0(4) . . ?
C56 C55 C54 120.5(4) . . ?
C60 C55 C54 120.6(4) . . ?
C57 C56 C55 121.5(4) . . ?
C57 C56 H56 119.3 . . ?
C55 C56 H56 119.3 . . ?
C56 C57 C58 119.1(4) . . ?
C56 C57 H57 120.5 . . ?
C58 C57 H57 120.5 . . ?
C59 C58 C57 120.8(5) . . ?
C59 C58 H58 119.6 . . ?
C57 C58 H58 119.6 . . ?
C58 C59 C60 120.6(5) . . ?
C58 C59 H59 119.7 . . ?
C60 C59 H59 119.7 . . ?
O10 C60 C59 118.7(4) . . ?
O10 C60 C55 122.2(4) . . ?
C59 C60 C55 119.0(4) . . ?
O12 C61 H61A 109.5 . . ?
O12 C61 H61B 109.5 . . ?
H61A C61 H61B 109.5 . . ?
O12 C61 H61C 109.5 . . ?
H61A C61 H61C 109.5 . . ?
H61B C61 H61C 109.5 . . ?
O13 C62 N17 125.1(5) . . ?
O13 C62 H62 117.5 . . ?
N17 C62 H62 117.5 . . ?
N17 C63 H63A 109.5 . . ?
N17 C63 H63B 109.5 . . ?
H63A C63 H63B 109.5 . . ?
N17 C63 H63C 109.5 . . ?
H63A C63 H63C 109.5 . . ?
H63B C63 H63C 109.5 . . ?
N17 C64 H64A 109.5 . . ?
N17 C64 H64B 109.5 . . ?
H64A C64 H64B 109.5 . . ?
N17 C64 H64C 109.5 . . ?
H64A C64 H64C 109.5 . . ?
H64B C64 H64C 109.5 . . ?
O14 C65 N18 124.7(5) . . ?
O14 C65 H65 117.6 . . ?
N18 C65 H65 117.6 . . ?
N18 C66 H66A 109.5 . . ?
N18 C66 H66B 109.5 . . ?
H66A C66 H66B 109.5 . . ?
N18 C66 H66C 109.5 . . ?
H66A C66 H66C 109.5 . . ?
H66B C66 H66C 109.5 . . ?
N18 C67 H67A 109.5 . . ?
N18 C67 H67B 109.5 . . ?
H67A C67 H67B 109.5 . . ?
N18 C67 H67C 109.5 . . ?
H67A C67 H67C 109.5 . . ?
H67B C67 H67C 109.5 . . ?
O18 C68 H68A 109.5 . . ?
O18 C68 H68B 109.5 . . ?
H68A C68 H68B 109.5 . . ?
O18 C68 H68C 109.5 . . ?
H68A C68 H68C 109.5 . . ?
H68B C68 H68C 109.5 . . ?

loop_
_geom_bond_atom_site_label_1
_geom_bond_atom_site_label_2
_geom_bond_distance
_geom_bond_site_symmetry_2
_geom_bond_publ_flag
Mn1 O5 2.121(3) . ?
Mn1 N2 2.206(4) . ?
Mn1 O3 2.207(4) . ?
Mn1 N6 2.217(4) . ?
Mn1 N1 2.338(4) . ?
Mn1 N5 2.385(4) . ?
Mn2 O1 1.864(3) . ?
Mn2 O2 1.904(3) . ?
Mn2 N3 1.989(4) . ?
Mn2 N7 1.993(4) . ?
Mn2 O6 2.125(4) . ?
Mn2 O4 2.449(4) . ?
Mn3 O10 1.890(3) . ?
Mn3 O9 1.895(3) . ?
Mn3 N11 1.996(4) . ?
Mn3 N15 2.031(4) . ?
Mn3 O13 2.280(3) . ?
Mn3 O11 2.303(3) . ?
Mn4 O7 2.138(3) . ?
Mn4 N10 2.195(4) . ?
Mn4 N14 2.219(4) . ?
Mn4 N9 2.245(4) . ?
Mn4 N13 2.267(4) . ?
Mn4 O12 2.295(3) . ?
O1 C13 1.336(5) . ?
O2 C26 1.341(5) . ?
O3 H3A 0.8843 . ?
O3 H3B 0.8590 . ?
O4 H4A 0.8488 . ?
O4 H4B 0.8555 . ?
O5 C27 1.256(6) . ?
O6 C27 1.254(6) . ?
O7 C34 1.275(6) . ?
O8 C34 1.251(6) . ?
O9 C47 1.345(5) . ?
O10 C60 1.353(5) . ?
O11 H11A 0.8200 . ?
O11 H11B 0.851(9) . ?
O12 C61 1.421(6) . ?
O12 H12A 0.851(9) . ?
O13 C62 1.251(6) . ?
O14 C65 1.236(7) . ?
O15 H15A 0.8423 . ?
O15 H15B 1.0846 . ?
O16 H16A 0.8483 . ?
O16 H16B 0.8430 . ?
O17 H17A 0.8155 . ?
O17 H17B 0.9330 . ?
O18 C68 1.412(8) . ?
O18 H18 0.8200 . ?
O19 H19A 1.1042 . ?
O19 H19B 1.1576 . ?
O20 H20A 0.8586 . ?
O20 H20B 0.8489 . ?
N1 C1 1.333(6) . ?
N1 C5 1.356(6) . ?
N2 C6 1.330(6) . ?
N2 N3 1.365(5) . ?
N3 C7 1.342(6) . ?
N4 C6 1.340(6) . ?
N4 C7 1.357(6) . ?
N5 C14 1.339(6) . ?
N5 C18 1.358(6) . ?
N6 C19 1.320(6) . ?
N6 N7 1.367(5) . ?
N7 C20 1.340(6) . ?
N8 C19 1.347(6) . ?
N8 C20 1.349(6) . ?
N8 H8A 0.9023 . ?
N9 C35 1.339(6) . ?
N9 C39 1.347(6) . ?
N10 C40 1.333(6) . ?
N10 N11 1.365(5) . ?
N11 C41 1.360(6) . ?
N12 C41 1.332(6) . ?
N12 C40 1.335(6) . ?
N12 H12 0.8600 . ?
N13 C48 1.339(6) . ?
N13 C52 1.355(6) . ?
N14 C53 1.328(6) . ?
N14 N15 1.357(5) . ?
N15 C54 1.352(6) . ?
N16 C54 1.350(6) . ?
N16 C53 1.353(6) . ?
N17 C62 1.314(7) . ?
N17 C63 1.452(7) . ?
N17 C64 1.457(7) . ?
N18 C65 1.323(7) . ?
N18 C66 1.442(7) . ?
N18 C67 1.456(7) . ?
C1 C2 1.393(7) . ?
C1 H1 0.9300 . ?
C2 C3 1.369(8) . ?
C2 H2 0.9300 . ?
C3 C4 1.386(7) . ?
C3 H3 0.9300 . ?
C4 C5 1.385(7) . ?
C4 H4 0.9300 . ?
C5 C6 1.471(7) . ?
C7 C8 1.458(7) . ?
C8 C9 1.399(7) . ?
C8 C13 1.419(6) . ?
C9 C10 1.371(7) . ?
C9 H9 0.9300 . ?
C10 C11 1.393(7) . ?
C10 H10 0.9300 . ?
C11 C12 1.383(7) . ?
C11 H11 0.9300 . ?
C12 C13 1.402(7) . ?
C12 H12B 0.9300 . ?
C14 C15 1.381(7) . ?
C14 H14 0.9300 . ?
C15 C16 1.384(8) . ?
C15 H15 0.9300 . ?
C16 C17 1.383(7) . ?
C16 H16 0.9300 . ?
C17 C18 1.395(7) . ?
C17 H17 0.9300 . ?
C18 C19 1.466(6) . ?
C20 C21 1.455(6) . ?
C21 C22 1.402(6) . ?
C21 C26 1.412(6) . ?
C22 C23 1.383(7) . ?
C22 H22 0.9300 . ?
C23 C24 1.388(7) . ?
C23 H23 0.9300 . ?
C24 C25 1.383(7) . ?
C24 H24 0.9300 . ?
C25 C26 1.402(6) . ?
C25 H25 0.9300 . ?
C27 C28 1.508(6) . ?
C28 C33 1.390(6) . ?
C28 C29 1.393(7) . ?
C29 C30 1.385(7) . ?
C29 H29 0.9300 . ?
C30 C31 1.385(7) . ?
C30 H30 0.9300 . ?
C31 C32 1.396(7) . ?
C31 H31 0.9300 . ?
C32 C33 1.386(6) . ?
C32 C34 1.501(6) . ?
C33 H33 0.9300 . ?
C35 C36 1.385(6) . ?
C35 H35 0.9300 . ?
C36 C37 1.385(7) . ?
C36 H36 0.9300 . ?
C37 C38 1.385(7) . ?
C37 H37 0.9300 . ?
C38 C39 1.387(6) . ?
C38 H38 0.9300 . ?
C39 C40 1.462(7) . ?
C41 C42 1.453(6) . ?
C42 C43 1.400(6) . ?
C42 C47 1.401(7) . ?
C43 C44 1.380(7) . ?
C43 H43 0.9300 . ?
C44 C45 1.385(7) . ?
C44 H44 0.9300 . ?
C45 C46 1.383(7) . ?
C45 H45 0.9300 . ?
C46 C47 1.407(6) . ?
C46 H46 0.9300 . ?
C48 C49 1.388(6) . ?
C48 H48 0.9300 . ?
C49 C50 1.386(7) . ?
C49 H49 0.9300 . ?
C50 C51 1.380(7) . ?
C50 H50 0.9300 . ?
C51 C52 1.385(6) . ?
C51 H51 0.9300 . ?
C52 C53 1.469(6) . ?
C54 C55 1.460(7) . ?
C55 C56 1.406(6) . ?
C55 C60 1.408(6) . ?
C56 C57 1.379(7) . ?
C56 H56 0.9300 . ?
C57 C58 1.391(7) . ?
C57 H57 0.9300 . ?
C58 C59 1.382(7) . ?
C58 H58 0.9300 . ?
C59 C60 1.401(7) . ?
C59 H59 0.9300 . ?
C61 H61A 0.9600 . ?
C61 H61B 0.9600 . ?
C61 H61C 0.9600 . ?
C62 H62 0.9300 . ?
C63 H63A 0.9600 . ?
C63 H63B 0.9600 . ?
C63 H63C 0.9600 . ?
C64 H64A 0.9600 . ?
C64 H64B 0.9600 . ?
C64 H64C 0.9600 . ?
C65 H65 0.9300 . ?
C66 H66A 0.9600 . ?
C66 H66B 0.9600 . ?
C66 H66C 0.9600 . ?
C67 H67A 0.9600 . ?
C67 H67B 0.9600 . ?
C67 H67C 0.9600 . ?
C68 H68A 0.9600 . ?
C68 H68B 0.9600 . ?
C68 H68C 0.9600 . ?

loop_
_geom_torsion_atom_site_label_1
_geom_torsion_atom_site_label_2
_geom_torsion_atom_site_label_3
_geom_torsion_atom_site_label_4
_geom_torsion
_geom_torsion_site_symmetry_1
_geom_torsion_site_symmetry_2
_geom_torsion_site_symmetry_3
_geom_torsion_site_symmetry_4
_geom_torsion_publ_flag
O2 Mn2 O1 C13 142.9(4) . . . . ?
N3 Mn2 O1 C13 -35.5(4) . . . . ?
N7 Mn2 O1 C13 69.6(8) . . . . ?
O6 Mn2 O1 C13 -124.0(4) . . . . ?
O4 Mn2 O1 C13 52.9(4) . . . . ?
O1 Mn2 O2 C26 -135.0(4) . . . . ?
N3 Mn2 O2 C26 -106(2) . . . . ?
N7 Mn2 O2 C26 33.8(4) . . . . ?
O6 Mn2 O2 C26 125.4(4) . . . . ?
O4 Mn2 O2 C26 -51.7(4) . . . . ?
N2 Mn1 O5 C27 -27.0(5) . . . . ?
O3 Mn1 O5 C27 -166.4(5) . . . . ?
N6 Mn1 O5 C27 51.7(5) . . . . ?
N1 Mn1 O5 C27 -97.2(5) . . . . ?
N5 Mn1 O5 C27 116.1(5) . . . . ?
O1 Mn2 O6 C27 173.5(4) . . . . ?
O2 Mn2 O6 C27 -96.4(4) . . . . ?
N3 Mn2 O6 C27 86.3(4) . . . . ?
N7 Mn2 O6 C27 -9.3(4) . . . . ?
O4 Mn2 O6 C27 39.7(18) . . . . ?
N10 Mn4 O7 C34 -141.1(3) . . . . ?
N14 Mn4 O7 C34 134.0(3) . . . . ?
N9 Mn4 O7 C34 -66.6(3) . . . . ?
N13 Mn4 O7 C34 60.6(3) . . . . ?
O12 Mn4 O7 C34 -166.9(18) . . . . ?
O10 Mn3 O9 C47 -158.7(4) . . . . ?
N11 Mn3 O9 C47 23.5(4) . . . . ?
N15 Mn3 O9 C47 -128.2(10) . . . . ?
O13 Mn3 O9 C47 -69.4(4) . . . . ?
O11 Mn3 O9 C47 109.6(4) . . . . ?
O9 Mn3 O10 C60 138.1(4) . . . . ?
N11 Mn3 O10 C60 160.0(12) . . . . ?
N15 Mn3 O10 C60 -37.9(4) . . . . ?
O13 Mn3 O10 C60 47.4(4) . . . . ?
O11 Mn3 O10 C60 -122.8(4) . . . . ?
O7 Mn4 O12 C61 170.1(18) . . . . ?
N10 Mn4 O12 C61 144.3(4) . . . . ?
N14 Mn4 O12 C61 -130.6(4) . . . . ?
N9 Mn4 O12 C61 69.4(4) . . . . ?
N13 Mn4 O12 C61 -56.9(4) . . . . ?
O10 Mn3 O13 C62 45.9(3) . . . . ?
O9 Mn3 O13 C62 -40.9(3) . . . . ?
N11 Mn3 O13 C62 -128.4(3) . . . . ?
N15 Mn3 O13 C62 132.3(3) . . . . ?
O11 Mn3 O13 C62 145.1(7) . . . . ?
O5 Mn1 N1 C1 -97.2(4) . . . . ?
N2 Mn1 N1 C1 -178.7(4) . . . . ?
O3 Mn1 N1 C1 -28.0(4) . . . . ?
N6 Mn1 N1 C1 126.2(4) . . . . ?
N5 Mn1 N1 C1 53.7(4) . . . . ?
O5 Mn1 N1 C5 80.4(4) . . . . ?
N2 Mn1 N1 C5 -1.1(3) . . . . ?
O3 Mn1 N1 C5 149.6(3) . . . . ?
N6 Mn1 N1 C5 -56.2(4) . . . . ?
N5 Mn1 N1 C5 -128.7(3) . . . . ?
O5 Mn1 N2 C6 -131.0(3) . . . . ?
O3 Mn1 N2 C6 -46.2(4) . . . . ?
N6 Mn1 N2 C6 143.4(4) . . . . ?
N1 Mn1 N2 C6 2.2(3) . . . . ?
N5 Mn1 N2 C6 91.1(4) . . . . ?
O5 Mn1 N2 N3 44.5(4) . . . . ?
O3 Mn1 N2 N3 129.3(4) . . . . ?
N6 Mn1 N2 N3 -41.1(4) . . . . ?
N1 Mn1 N2 N3 177.7(4) . . . . ?
N5 Mn1 N2 N3 -93.4(4) . . . . ?
C6 N2 N3 C7 1.4(5) . . . . ?
Mn1 N2 N3 C7 -174.6(3) . . . . ?
C6 N2 N3 Mn2 -179.7(3) . . . . ?
Mn1 N2 N3 Mn2 4.3(6) . . . . ?
O1 Mn2 N3 C7 21.7(4) . . . . ?
O2 Mn2 N3 C7 -8(3) . . . . ?
N7 Mn2 N3 C7 -147.0(4) . . . . ?
O6 Mn2 N3 C7 121.4(4) . . . . ?
O4 Mn2 N3 C7 -61.7(4) . . . . ?
O1 Mn2 N3 N2 -157.1(3) . . . . ?
O2 Mn2 N3 N2 174(2) . . . . ?
N7 Mn2 N3 N2 34.3(4) . . . . ?
O6 Mn2 N3 N2 -57.3(3) . . . . ?
O4 Mn2 N3 N2 119.5(3) . . . . ?
O5 Mn1 N5 C14 110.7(4) . . . . ?
N2 Mn1 N5 C14 -119.2(4) . . . . ?
O3 Mn1 N5 C14 34.6(4) . . . . ?
N6 Mn1 N5 C14 -175.3(4) . . . . ?
N1 Mn1 N5 C14 -45.1(4) . . . . ?
O5 Mn1 N5 C18 -67.6(4) . . . . ?
N2 Mn1 N5 C18 62.4(4) . . . . ?
O3 Mn1 N5 C18 -143.8(3) . . . . ?
N6 Mn1 N5 C18 6.4(3) . . . . ?
N1 Mn1 N5 C18 136.6(3) . . . . ?
O5 Mn1 N6 C19 111.4(4) . . . . ?
N2 Mn1 N6 C19 -150.8(4) . . . . ?
O3 Mn1 N6 C19 38.9(4) . . . . ?
N1 Mn1 N6 C19 -98.8(4) . . . . ?
N5 Mn1 N6 C19 -11.8(3) . . . . ?
O5 Mn1 N6 N7 -46.0(4) . . . . ?
N2 Mn1 N6 N7 51.8(4) . . . . ?
O3 Mn1 N6 N7 -118.5(4) . . . . ?
N1 Mn1 N6 N7 103.8(4) . . . . ?
N5 Mn1 N6 N7 -169.2(4) . . . . ?
C19 N6 N7 C20 -0.3(5) . . . . ?
Mn1 N6 N7 C20 159.8(3) . . . . ?
C19 N6 N7 Mn2 174.6(3) . . . . ?
Mn1 N6 N7 Mn2 -25.3(5) . . . . ?
O1 Mn2 N7 C20 45.6(9) . . . . ?
O2 Mn2 N7 C20 -27.9(4) . . . . ?
N3 Mn2 N7 C20 149.9(4) . . . . ?
O6 Mn2 N7 C20 -121.0(4) . . . . ?
O4 Mn2 N7 C20 62.3(4) . . . . ?
O1 Mn2 N7 N6 -128.3(7) . . . . ?
O2 Mn2 N7 N6 158.2(4) . . . . ?
N3 Mn2 N7 N6 -24.1(4) . . . . ?
O6 Mn2 N7 N6 65.1(4) . . . . ?
O4 Mn2 N7 N6 -111.6(4) . . . . ?
O7 Mn4 N9 C35 90.4(4) . . . . ?
N10 Mn4 N9 C35 178.2(4) . . . . ?
N14 Mn4 N9 C35 -157.4(4) . . . . ?
N13 Mn4 N9 C35 -18.7(4) . . . . ?
O12 Mn4 N9 C35 -93.1(4) . . . . ?
O7 Mn4 N9 C39 -91.6(3) . . . . ?
N10 Mn4 N9 C39 -3.9(3) . . . . ?
N14 Mn4 N9 C39 20.5(5) . . . . ?
N13 Mn4 N9 C39 159.2(3) . . . . ?
O12 Mn4 N9 C39 84.8(3) . . . . ?
O7 Mn4 N10 C40 100.0(3) . . . . ?
N14 Mn4 N10 C40 -167.9(3) . . . . ?
N9 Mn4 N10 C40 3.0(3) . . . . ?
N13 Mn4 N10 C40 -141.3(3) . . . . ?
O12 Mn4 N10 C40 -81.6(3) . . . . ?
O7 Mn4 N10 N11 -80.6(4) . . . . ?
N14 Mn4 N10 N11 11.5(4) . . . . ?
N9 Mn4 N10 N11 -177.6(4) . . . . ?
N13 Mn4 N10 N11 38.1(6) . . . . ?
O12 Mn4 N10 N11 97.8(4) . . . . ?
C40 N10 N11 C41 -0.6(4) . . . . ?
Mn4 N10 N11 C41 180.0(3) . . . . ?
C40 N10 N11 Mn3 -172.3(3) . . . . ?
Mn4 N10 N11 Mn3 8.2(6) . . . . ?
O10 Mn3 N11 C41 -32.6(15) . . . . ?
O9 Mn3 N11 C41 -10.7(4) . . . . ?
N15 Mn3 N11 C41 165.5(3) . . . . ?
O13 Mn3 N11 C41 79.8(4) . . . . ?
O11 Mn3 N11 C41 -110.1(4) . . . . ?
O10 Mn3 N11 N10 137.3(12) . . . . ?
O9 Mn3 N11 N10 159.1(3) . . . . ?
N15 Mn3 N11 N10 -24.6(3) . . . . ?
O13 Mn3 N11 N10 -110.3(3) . . . . ?
O11 Mn3 N11 N10 59.8(3) . . . . ?
O7 Mn4 N13 C48 -93.4(4) . . . . ?
N10 Mn4 N13 C48 150.3(4) . . . . ?
N14 Mn4 N13 C48 178.0(4) . . . . ?
N9 Mn4 N13 C48 13.2(4) . . . . ?
O12 Mn4 N13 C48 89.3(4) . . . . ?
O7 Mn4 N13 C52 93.3(3) . . . . ?
N10 Mn4 N13 C52 -23.1(5) . . . . ?
N14 Mn4 N13 C52 4.7(3) . . . . ?
N9 Mn4 N13 C52 -160.1(3) . . . . ?
O12 Mn4 N13 C52 -84.0(3) . . . . ?
O7 Mn4 N14 C53 -103.0(3) . . . . ?
N10 Mn4 N14 C53 167.6(3) . . . . ?
N9 Mn4 N14 C53 144.0(4) . . . . ?
N13 Mn4 N14 C53 -1.3(3) . . . . ?
O12 Mn4 N14 C53 80.1(3) . . . . ?
O7 Mn4 N14 N15 75.0(4) . . . . ?
N10 Mn4 N14 N15 -14.4(4) . . . . ?
N9 Mn4 N14 N15 -38.0(6) . . . . ?
N13 Mn4 N14 N15 176.7(4) . . . . ?
O12 Mn4 N14 N15 -101.9(4) . . . . ?
C53 N14 N15 C54 1.1(4) . . . . ?
Mn4 N14 N15 C54 -177.1(3) . . . . ?
C53 N14 N15 Mn3 175.7(3) . . . . ?
Mn4 N14 N15 Mn3 -2.5(6) . . . . ?
O10 Mn3 N15 C54 17.6(4) . . . . ?
O9 Mn3 N15 C54 -13.0(12) . . . . ?
N11 Mn3 N15 C54 -164.3(4) . . . . ?
O13 Mn3 N15 C54 -72.1(4) . . . . ?
O11 Mn3 N15 C54 110.1(4) . . . . ?
O10 Mn3 N15 N14 -155.9(3) . . . . ?
O9 Mn3 N15 N14 173.5(9) . . . . ?
N11 Mn3 N15 N14 22.2(3) . . . . ?
O13 Mn3 N15 N14 114.4(3) . . . . ?
O11 Mn3 N15 N14 -63.4(3) . . . . ?
C5 N1 C1 C2 2.7(7) . . . . ?
Mn1 N1 C1 C2 -179.7(4) . . . . ?
N1 C1 C2 C3 -1.8(8) . . . . ?
C1 C2 C3 C4 0.3(7) . . . . ?
C2 C3 C4 C5 0.1(7) . . . . ?
C1 N1 C5 C4 -2.2(7) . . . . ?
Mn1 N1 C5 C4 180.0(4) . . . . ?
C1 N1 C5 C6 177.9(4) . . . . ?
Mn1 N1 C5 C6 0.1(5) . . . . ?
C3 C4 C5 N1 0.9(7) . . . . ?
C3 C4 C5 C6 -179.3(4) . . . . ?
N3 N2 C6 N4 -0.7(5) . . . . ?
Mn1 N2 C6 N4 176.0(3) . . . . ?
N3 N2 C6 C5 -179.7(4) . . . . ?
Mn1 N2 C6 C5 -3.0(5) . . . . ?
C7 N4 C6 N2 -0.2(5) . . . . ?
C7 N4 C6 C5 178.6(4) . . . . ?
N1 C5 C6 N2 1.8(6) . . . . ?
C4 C5 C6 N2 -178.1(4) . . . . ?
N1 C5 C6 N4 -177.0(4) . . . . ?
C4 C5 C6 N4 3.1(8) . . . . ?
N2 N3 C7 N4 -1.6(5) . . . . ?
Mn2 N3 C7 N4 179.5(3) . . . . ?
N2 N3 C7 C8 174.9(4) . . . . ?
Mn2 N3 C7 C8 -4.0(6) . . . . ?
C6 N4 C7 N3 1.1(5) . . . . ?
C6 N4 C7 C8 -175.3(4) . . . . ?
N3 C7 C8 C9 171.3(4) . . . . ?
N4 C7 C8 C9 -12.6(7) . . . . ?
N3 C7 C8 C13 -11.4(7) . . . . ?
N4 C7 C8 C13 164.6(4) . . . . ?
C13 C8 C9 C10 1.6(7) . . . . ?
C7 C8 C9 C10 178.9(5) . . . . ?
C8 C9 C10 C11 -0.1(8) . . . . ?
C9 C10 C11 C12 -0.6(8) . . . . ?
C10 C11 C12 C13 -0.2(7) . . . . ?
Mn2 O1 C13 C12 -149.9(3) . . . . ?
Mn2 O1 C13 C8 31.9(6) . . . . ?
C11 C12 C13 O1 -176.6(4) . . . . ?
C11 C12 C13 C8 1.6(7) . . . . ?
C9 C8 C13 O1 175.8(4) . . . . ?
C7 C8 C13 O1 -1.5(7) . . . . ?
C9 C8 C13 C12 -2.3(7) . . . . ?
C7 C8 C13 C12 -179.6(4) . . . . ?
C18 N5 C14 C15 -0.9(7) . . . . ?
Mn1 N5 C14 C15 -179.2(3) . . . . ?
N5 C14 C15 C16 1.2(7) . . . . ?
C14 C15 C16 C17 -0.6(7) . . . . ?
C15 C16 C17 C18 -0.4(7) . . . . ?
C14 N5 C18 C17 -0.1(7) . . . . ?
Mn1 N5 C18 C17 178.3(3) . . . . ?
C14 N5 C18 C19 -179.7(4) . . . . ?
Mn1 N5 C18 C19 -1.3(5) . . . . ?
C16 C17 C18 N5 0.7(7) . . . . ?
C16 C17 C18 C19 -179.7(4) . . . . ?
N7 N6 C19 N8 -0.1(5) . . . . ?
Mn1 N6 C19 N8 -162.6(3) . . . . ?
N7 N6 C19 C18 178.3(4) . . . . ?
Mn1 N6 C19 C18 15.9(6) . . . . ?
C20 N8 C19 N6 0.4(5) . . . . ?
C20 N8 C19 C18 -177.8(5) . . . . ?
N5 C18 C19 N6 -8.8(6) . . . . ?
C17 C18 C19 N6 171.6(4) . . . . ?
N5 C18 C19 N8 169.3(4) . . . . ?
C17 C18 C19 N8 -10.3(8) . . . . ?
N6 N7 C20 N8 0.6(5) . . . . ?
Mn2 N7 C20 N8 -174.3(3) . . . . ?
N6 N7 C20 C21 -173.9(4) . . . . ?
Mn2 N7 C20 C21 11.3(6) . . . . ?
C19 N8 C20 N7 -0.6(5) . . . . ?
C19 N8 C20 C21 173.7(4) . . . . ?
N7 C20 C21 C22 -172.4(4) . . . . ?
N8 C20 C21 C22 14.0(7) . . . . ?
N7 C20 C21 C26 12.5(7) . . . . ?
N8 C20 C21 C26 -161.1(4) . . . . ?
C26 C21 C22 C23 2.2(7) . . . . ?
C20 C21 C22 C23 -173.0(4) . . . . ?
C21 C22 C23 C24 0.8(8) . . . . ?
C22 C23 C24 C25 -2.0(8) . . . . ?
C23 C24 C25 C26 0.3(7) . . . . ?
Mn2 O2 C26 C25 158.3(3) . . . . ?
Mn2 O2 C26 C21 -22.6(6) . . . . ?
C24 C25 C26 O2 -178.2(4) . . . . ?
C24 C25 C26 C21 2.6(7) . . . . ?
C22 C21 C26 O2 177.1(4) . . . . ?
C20 C21 C26 O2 -7.7(7) . . . . ?
C22 C21 C26 C25 -3.8(6) . . . . ?
C20 C21 C26 C25 171.4(4) . . . . ?
Mn2 O6 C27 O5 -48.5(7) . . . . ?
Mn2 O6 C27 C28 132.4(4) . . . . ?
Mn1 O5 C27 O6 10.5(8) . . . . ?
Mn1 O5 C27 C28 -170.3(3) . . . . ?
O6 C27 C28 C33 -2.7(6) . . . . ?
O5 C27 C28 C33 178.1(4) . . . . ?
O6 C27 C28 C29 177.6(4) . . . . ?
O5 C27 C28 C29 -1.6(7) . . . . ?
C33 C28 C29 C30 0.4(7) . . . . ?
C27 C28 C29 C30 -179.9(4) . . . . ?
C28 C29 C30 C31 -0.4(8) . . . . ?
C29 C30 C31 C32 -0.2(8) . . . . ?
C30 C31 C32 C33 1.0(7) . . . . ?
C30 C31 C32 C34 -176.7(4) . . . . ?
C31 C32 C33 C28 -1.1(7) . . . . ?
C34 C32 C33 C28 176.7(4) . . . . ?
C29 C28 C33 C32 0.4(7) . . . . ?
C27 C28 C33 C32 -179.3(4) . . . . ?
Mn4 O7 C34 O8 -1.1(5) . . . . ?
Mn4 O7 C34 C32 -178.6(3) . . . . ?
C33 C32 C34 O8 177.1(4) . . . . ?
C31 C32 C34 O8 -5.2(6) . . . . ?
C33 C32 C34 O7 -5.3(6) . . . . ?
C31 C32 C34 O7 172.4(4) . . . . ?
C39 N9 C35 C36 -1.1(6) . . . . ?
Mn4 N9 C35 C36 176.7(3) . . . . ?
N9 C35 C36 C37 0.7(7) . . . . ?
C35 C36 C37 C38 0.6(6) . . . . ?
C36 C37 C38 C39 -1.3(6) . . . . ?
C35 N9 C39 C38 0.3(6) . . . . ?
Mn4 N9 C39 C38 -177.8(3) . . . . ?
C35 N9 C39 C40 -177.8(4) . . . . ?
Mn4 N9 C39 C40 4.1(5) . . . . ?
C37 C38 C39 N9 1.0(7) . . . . ?
C37 C38 C39 C40 178.9(4) . . . . ?
N11 N10 C40 N12 -0.1(5) . . . . ?
Mn4 N10 C40 N12 179.5(3) . . . . ?
N11 N10 C40 C39 178.4(4) . . . . ?
Mn4 N10 C40 C39 -2.0(5) . . . . ?
C41 N12 C40 N10 0.7(5) . . . . ?
C41 N12 C40 C39 -177.6(4) . . . . ?
N9 C39 C40 N10 -1.4(6) . . . . ?
C38 C39 C40 N10 -179.5(4) . . . . ?
N9 C39 C40 N12 176.8(4) . . . . ?
C38 C39 C40 N12 -1.3(7) . . . . ?
C40 N12 C41 N11 -1.1(5) . . . . ?
C40 N12 C41 C42 175.6(4) . . . . ?
N10 N11 C41 N12 1.1(5) . . . . ?
Mn3 N11 C41 N12 172.5(3) . . . . ?
N10 N11 C41 C42 -175.6(4) . . . . ?
Mn3 N11 C41 C42 -4.2(6) . . . . ?
N12 C41 C42 C43 11.6(6) . . . . ?
N11 C41 C42 C43 -172.0(4) . . . . ?
N12 C41 C42 C47 -161.9(4) . . . . ?
N11 C41 C42 C47 14.4(6) . . . . ?
C47 C42 C43 C44 -0.2(7) . . . . ?
C41 C42 C43 C44 -173.8(4) . . . . ?
C42 C43 C44 C45 -0.1(7) . . . . ?
C43 C44 C45 C46 -0.2(7) . . . . ?
C44 C45 C46 C47 0.9(7) . . . . ?
Mn3 O9 C47 C42 -20.6(6) . . . . ?
Mn3 O9 C47 C46 162.1(3) . . . . ?
C43 C42 C47 O9 -176.4(4) . . . . ?
C41 C42 C47 O9 -2.9(6) . . . . ?
C43 C42 C47 C46 0.9(6) . . . . ?
C41 C42 C47 C46 174.4(4) . . . . ?
C45 C46 C47 O9 176.2(4) . . . . ?
C45 C46 C47 C42 -1.2(6) . . . . ?
C52 N13 C48 C49 0.5(6) . . . . ?
Mn4 N13 C48 C49 -172.7(3) . . . . ?
N13 C48 C49 C50 0.2(7) . . . . ?
C48 C49 C50 C51 -0.6(7) . . . . ?
C49 C50 C51 C52 0.2(7) . . . . ?
C48 N13 C52 C51 -0.8(6) . . . . ?
Mn4 N13 C52 C51 173.0(3) . . . . ?
C48 N13 C52 C53 179.1(4) . . . . ?
Mn4 N13 C52 C53 -7.0(5) . . . . ?
C50 C51 C52 N13 0.5(7) . . . . ?
C50 C51 C52 C53 -179.5(4) . . . . ?
N15 N14 C53 N16 -0.8(5) . . . . ?
Mn4 N14 C53 N16 177.8(3) . . . . ?
N15 N14 C53 C52 179.5(4) . . . . ?
Mn4 N14 C53 C52 -1.9(5) . . . . ?
C54 N16 C53 N14 0.2(5) . . . . ?
C54 N16 C53 C52 179.9(4) . . . . ?
N13 C52 C53 N14 6.1(6) . . . . ?
C51 C52 C53 N14 -174.0(4) . . . . ?
N13 C52 C53 N16 -173.6(4) . . . . ?
C51 C52 C53 N16 6.4(7) . . . . ?
C53 N16 C54 N15 0.5(5) . . . . ?
C53 N16 C54 C55 -178.7(4) . . . . ?
N14 N15 C54 N16 -1.0(5) . . . . ?
Mn3 N15 C54 N16 -175.6(3) . . . . ?
N14 N15 C54 C55 178.2(4) . . . . ?
Mn3 N15 C54 C55 3.7(6) . . . . ?
N16 C54 C55 C56 -15.7(7) . . . . ?
N15 C54 C55 C56 165.2(4) . . . . ?
N16 C54 C55 C60 162.3(4) . . . . ?
N15 C54 C55 C60 -16.8(6) . . . . ?
C60 C55 C56 C57 -0.7(7) . . . . ?
C54 C55 C56 C57 177.3(4) . . . . ?
C55 C56 C57 C58 0.9(7) . . . . ?
C56 C57 C58 C59 -0.1(8) . . . . ?
C57 C58 C59 C60 -0.9(8) . . . . ?
Mn3 O10 C60 C59 -147.1(3) . . . . ?
Mn3 O10 C60 C55 36.4(6) . . . . ?
C58 C59 C60 O10 -175.5(4) . . . . ?
C58 C59 C60 C55 1.2(7) . . . . ?
C56 C55 C60 O10 176.1(4) . . . . ?
C54 C55 C60 O10 -1.9(6) . . . . ?
C56 C55 C60 C59 -0.4(6) . . . . ?
C54 C55 C60 C59 -178.4(4) . . . . ?
Mn3 O13 C62 N17 -135.5(4) . . . . ?
C63 N17 C62 O13 3.6(8) . . . . ?
C64 N17 C62 O13 175.3(5) . . . . ?
C66 N18 C65 O14 178.0(5) . . . . ?
C67 N18 C65 O14 -2.4(8) . . . . ?
